data_1568848
loop_
_publ_author_name
'Mikherdov, Alexander S.'
'Jin, Mingoo'
'Ito, Hajime'

_publ_section_title
;
 Exploring Au(i) involving halogen bonding with N-heterocyclic carbene
 Au(i) aryl complexes in crystalline media
;
_journal_issue 17
_journal_name_full 'Chemical Science'
_journal_page_first 4485
_journal_page_last 4494
_journal_paper_doi 10.1039/D3SC00373F
_journal_volume 14
_journal_year 2023
_chemical_formula_moiety 'C33 H43 Au N2, C6 F4 I2'
_chemical_formula_sum 'C39 H43 Au F4 I2 N2'
_chemical_formula_weight 1066.559
_space_group_crystal_system monoclinic
_space_group_IT_number 11
_space_group_name_Hall '-P 2yb'
_space_group_name_H-M_alt 'P 1 21/m 1'
_symmetry_Int_Tables_number 11
_atom_sites_solution_primary dual
_audit_creation_date 2022-03-24
_audit_creation_method
;
Olex2 1.5-alpha
(compiled 2022.03.08 svn.r54f81f84 for OlexSys, GUI svn.r6487)
;
_audit_update_record
;
2022-11-11 deposited with the CCDC.	2023-04-10 downloaded from the CCDC.
;
_cell_angle_alpha 90
_cell_angle_beta 111.731(1)
_cell_angle_gamma 90
_cell_formula_units_Z 2
_cell_length_a 10.7939(1)
_cell_length_b 15.2361(1)
_cell_length_c 13.1834(1)
_cell_measurement_reflns_used 21066
_cell_measurement_temperature 293
_cell_measurement_theta_max 76.2060
_cell_measurement_theta_min 2.8920
_cell_volume 2014.02(3)
_computing_cell_refinement 'CrysAlisPro 1.171.40.69a (Rigaku OD, 2020)'
_computing_data_collection 'CrysAlisPro 1.171.40.69a (Rigaku OD, 2020)'
_computing_data_reduction 'CrysAlisPro 1.171.40.69a (Rigaku OD, 2020)'
_computing_molecular_graphics 'Olex2 1.5-alpha (Dolomanov et al., 2009)'
_computing_publication_material 'Olex2 1.5-alpha (Dolomanov et al., 2009)'
_computing_structure_refinement 'olex2.refine 1.5-alpha (Bourhis et al., 2015)'
_computing_structure_solution 'SHELXT 2018/2 (Sheldrick, 2018)'
_diffrn_ambient_temperature 293
_diffrn_detector 'Hybrid Pixel Array Detector'
_diffrn_detector_area_resol_mean 10.0000
_diffrn_detector_type HyPix
_diffrn_measured_fraction_theta_full 0.9992
_diffrn_measured_fraction_theta_max 0.9814
_diffrn_measurement_details
;
List of Runs (angles in degrees, time in seconds):

  # Type    Start    End  Width  t~exp~   \w     \q     \k     \f   Frames
#--------------------------------------------------------------------------
  1  \w     52.00  77.00   0.50    0.05    --   49.03  71.00  68.00   50
  2  \w     89.00 130.00   0.50    0.18    --  102.75  71.00  68.00   82
  3  \w     98.00 141.00   0.50    0.18    --  102.75  37.00  30.00   86
  4  \w    101.00 162.00   0.50    0.18    --  102.75  37.00   0.00  122
  5  \w     96.00 142.00   0.50    0.18    --  102.75  37.00 120.00   92
  6  \w     95.00 169.00   0.50    0.18    --  102.75  19.00 150.00  148
  7  \w     98.00 124.00   0.50    0.18    --  102.75  37.00-150.00   52
  8  \w    134.00 174.00   0.50    0.18    --  102.75  19.00-150.00   80
  9  \w     91.00 171.00   0.50    0.18    --  102.75  57.00-180.00  160
 10  \w     95.00 145.00   0.50    0.18    --  102.75  37.00-180.00  100
 11  \w     95.00 145.00   0.50    0.18    --  102.75  19.00-180.00  100
 12  \w     -8.00  53.00   0.50    0.05    --   49.03 -71.00 -62.00  122
 13  \w    -22.00  39.00   0.50    0.05    --   49.03 -37.00  60.00  122
 14  \w    -22.00  18.00   0.50    0.05    --   49.03 -19.00 -30.00   80
 15  \w    -20.00  15.00   0.50    0.05    --   49.03 -19.00 -60.00   70
 16  \w    -23.00  16.00   0.50    0.05    --   49.03 -19.00 -90.00   78
 17  \w     32.00  69.00   0.50    0.18    --  102.75 -57.00-120.00   74
 18  \w     41.00 124.00   0.50    0.18    --  102.75 -77.00-180.00  166
 19  \w     65.00 123.00   0.50    0.18    --  102.75 -77.00 -60.00  116
 20  \w     32.00  84.00   0.50    0.18    --  102.75 -71.00 -62.00  104
 21  \w     31.00  64.00   0.50    0.18    --  102.75 -57.00  60.00   66
 22  \w    -49.00  22.00   0.50    0.05    --  -49.03  71.00  68.00  142
 23  \w    -60.00 -35.00   0.50    0.18    -- -102.00  57.00  60.00   50
 24  \w    -91.00 -30.00   0.50    0.18    -- -102.00  71.00  68.00  122
 25  \w    -65.00 -30.00   0.50    0.18    -- -102.00  57.00 120.00   70
 26  \w    -65.00 -31.00   0.50    0.18    -- -102.00  57.00 150.00   68
 27  \w    -63.00 -31.00   0.50    0.18    -- -102.00  57.00  30.00   64
 28  \w    -65.00 -32.00   0.50    0.18    -- -102.00  57.00   0.00   66
 29  \w    -13.00  12.00   0.50    0.05    --  -49.03  19.00-120.00   50
 30  \w    -63.00 -33.00   0.50    0.18    -- -102.00  57.00 -90.00   60
 31  \w    -64.00 -37.00   0.50    0.18    -- -102.00  57.00-120.00   54
 32  \w    -59.00 -31.00   0.50    0.18    -- -102.00  57.00-150.00   56
 33  \w   -166.00-140.00   0.50    0.18    -- -102.00 -19.00   0.00   52
 34  \w   -136.00 -89.00   0.50    0.18    -- -102.00 -71.00 -62.00   94
 35  \w   -162.00 -97.00   0.50    0.18    -- -102.00 -37.00 -60.00  130
 36  \w   -123.00 -95.00   0.50    0.18    -- -102.00 -19.00-180.00   56
 37  \w   -107.00 -50.00   0.50    0.05    --  -49.03 -71.00 -62.00  114
 38  \w   -154.00 -99.00   0.50    0.18    -- -102.00 -37.00  30.00  110
 39  \w   -103.00 -78.00   0.50    0.05    --  -49.03-125.00  90.00   50
 40  \w   -113.00 -86.00   0.50    0.05    --  -49.03-125.00   0.00   54
;
_diffrn_measurement_device 'four-circle diffractometer'
_diffrn_measurement_device_type 'XtaLAB Synergy R, DW system, HyPix'
_diffrn_measurement_method '\w scans'
_diffrn_orient_matrix_type 'CrysAlisPro convention (1999,Acta A55,543-557)'
_diffrn_orient_matrix_UB_11 -0.0887298000
_diffrn_orient_matrix_UB_12 0.0808390000
_diffrn_orient_matrix_UB_13 -0.0463908000
_diffrn_orient_matrix_UB_21 0.0513107000
_diffrn_orient_matrix_UB_22 0.0045502000
_diffrn_orient_matrix_UB_23 -0.0944705000
_diffrn_orient_matrix_UB_31 -0.1144726000
_diffrn_orient_matrix_UB_32 -0.0605222000
_diffrn_orient_matrix_UB_33 -0.0689785000
_diffrn_radiation_monochromator mirror
_diffrn_radiation_probe x-ray
_diffrn_radiation_type 'Cu K\a'
_diffrn_radiation_wavelength 1.54184
_diffrn_reflns_av_R_equivalents 0.0460
_diffrn_reflns_av_unetI/netI 0.0269
_diffrn_reflns_Laue_measured_fraction_full 0.9992
_diffrn_reflns_Laue_measured_fraction_max 0.9814
_diffrn_reflns_limit_h_max 13
_diffrn_reflns_limit_h_min -13
_diffrn_reflns_limit_k_max 18
_diffrn_reflns_limit_k_min -19
_diffrn_reflns_limit_l_max 16
_diffrn_reflns_limit_l_min -16
_diffrn_reflns_number 27315
_diffrn_reflns_point_group_measured_fraction_full 0.9992
_diffrn_reflns_point_group_measured_fraction_max 0.9814
_diffrn_reflns_theta_full 67.6840
_diffrn_reflns_theta_max 76.39
_diffrn_reflns_theta_min 3.61
_diffrn_source 'Rotating-anode X-ray tube'
_diffrn_source_type 'Rigaku (Cu) X-ray Source'
_exptl_absorpt_coefficient_mu 19.283
_exptl_absorpt_correction_T_max 1.00000
_exptl_absorpt_correction_T_min 0.34855
_exptl_absorpt_correction_type multi-scan
_exptl_absorpt_process_details
;
CrysAlisPro 1.171.40.69a (Rigaku Oxford Diffraction, 2020)
Empirical absorption correction using spherical harmonics,
 implemented in SCALE3 ABSPACK scaling algorithm.
;
_exptl_crystal_colour 'clear colourless'
_exptl_crystal_colour_lustre clear
_exptl_crystal_colour_primary colourless
_exptl_crystal_density_diffrn 1.759
_exptl_crystal_description block
_exptl_crystal_F_000 1020.055
_exptl_crystal_size_max 0.1
_exptl_crystal_size_mid 0.1
_exptl_crystal_size_min 0.1
_refine_diff_density_max 1.4584
_refine_diff_density_min -1.9175
_refine_diff_density_rms 0.1226
_refine_ls_d_res_high 0.7932
_refine_ls_d_res_low 12.2465
_refine_ls_goodness_of_fit_ref 1.0208
_refine_ls_hydrogen_treatment constr
_refine_ls_matrix_type full
_refine_ls_number_constraints 40
_refine_ls_number_parameters 245
_refine_ls_number_reflns 4321
_refine_ls_number_restraints 40
_refine_ls_restrained_S_all 1.0158
_refine_ls_R_factor_all 0.0389
_refine_ls_R_factor_gt 0.0370
_refine_ls_shift/su_max 0.0003
_refine_ls_shift/su_mean 0.0000
_refine_ls_structure_factor_coef Fsqd
_refine_ls_weighting_details 'w=1/[\s^2^(Fo^2^)+(0.0619P)^2^+2.2764P] where P=(Fo^2^+2Fc^2^)/3'
_refine_ls_weighting_scheme calc
_refine_ls_wR_factor_gt 0.0992
_refine_ls_wR_factor_ref 0.1010
_reflns_Friedel_coverage 0.0
_reflns_limit_h_max 12
_reflns_limit_h_min -13
_reflns_limit_k_max 19
_reflns_limit_k_min 0
_reflns_limit_l_max 16
_reflns_limit_l_min 0
_reflns_number_gt 4032
_reflns_number_total 4321
_reflns_threshold_expression I>=2u(I)
_cod_data_source_file d3sc00373f3.cif
_cod_data_source_block 2Ph-14-FIB_293K
_cod_depositor_comments 'Adding full bibliography for 1568831--1568854.cif.'
_cod_database_code 1568848
_chemical_oxdiff_formula 'Au I F N C H'
_olex2_refinement_description
;
1. Restrained distances
 C11A-C12A
 1.4 with sigma of 0.02
 C12A-C13A
 1.4 with sigma of 0.02
 C14A-C13A
 1.4 with sigma of 0.02
 C13A-C12A
 1.4 with sigma of 0.02
2. Uiso/Uaniso restraints and constraints
C11A \\sim C12A \\sim C13A \\sim C14A: within 1.7A with sigma of 0.04 and sigma
for terminal atoms of 0.08 within 1.7A
C14A \\sim C13A \\sim C12A \\sim C11A: within 1.7A with sigma of 0.04 and sigma
for terminal atoms of 0.08 within 1.7A
3. Others
 Fixed Sof: H2Aa(0.5) H2Ab(0.5) H3Aa(0.5) H3Ab(0.5)
4.a Ternary CH refined with riding coordinates:
 C8A(H8A), C15A(H15A)
4.b Secondary CH2 refined with riding coordinates:
 C2A(H2Aa,H2Ab), C3A(H3Aa,H3Ab)
4.c Aromatic/amide H refined with riding coordinates:
 C6A(H6A), C3(H3), C7A(H7A), C4(H4), C12A(H12A), C14A(H14A), C13A(H13A)
4.d Idealised Me refined as rotating group:
 C9A(H9Aa,H9Ab,H9Ac), C10A(H10a,H10b,H10c), C16A(H16a,H16b,H16c), C17A(H17a,
 H17b,H17c)
;
_olex2_submission_special_instructions 'No special instructions were received'
_oxdiff_exptl_absorpt_empirical_details
;
Empirical correction (ABSPACK) includes:
- Absorption correction using spherical harmonics
- Frame scaling
;
_oxdiff_exptl_absorpt_empirical_full_max 2.272
_oxdiff_exptl_absorpt_empirical_full_min 0.704

loop_
_space_group_symop_id
_space_group_symop_operation_xyz
1 x,y,z
2 -x,y+1/2,-z
3 -x,-y,-z
4 x,-y-1/2,z

loop_
_atom_site_label
_atom_site_type_symbol
_atom_site_fract_x
_atom_site_fract_y
_atom_site_fract_z
_atom_site_U_iso_or_equiv
_atom_site_adp_type
_atom_site_occupancy
_atom_site_site_symmetry_order
_atom_site_refinement_flags_posn
_atom_site_refinement_flags_adp
_atom_site_refinement_flags_occupancy
Au1A Au 0.55320(2) 0.25 0.469557(16) 0.05149(11) Uani 1.000000 2 S T P
I1D I 0.20591(6) 0.25 0.27574(4) 0.0944(2) Uani 1.000000 2 S T P
I2D I -0.37616(7) 0.25 -0.18987(6) 0.1302(3) Uani 1.000000 2 S T P
N004 N 0.8361(4) 0.25 0.4857(3) 0.0494(10) Uani 1.000000 2 S T P
N005 N 0.7042(5) 0.25 0.3153(4) 0.0554(11) Uani 1.000000 2 S T P
C1A C 0.7096(6) 0.25 0.4181(4) 0.0498(12) Uani 1.000000 2 S T P
C2A C 0.9293(6) 0.25 0.4281(5) 0.0617(16) Uani 1.000000 2 S T P
H2Aa H 0.9854(6) 0.30185787202836933 0.4460(5) 0.0741(19) Uiso 0.500000 1 R . .
H2Ab H 0.9854(6) 0.1981421279716306 0.4460(5) 0.0741(19) Uiso 0.500000 1 R . .
C1 C 0.5868(7) 0.25 0.2173(5) 0.0637(16) Uani 1.000000 2 S T P
C4A C 0.8863(6) 0.25 0.6032(4) 0.0551(14) Uani 1.000000 2 S T P
F1D F 0.0263(6) 0.0962(3) 0.1290(4) 0.140(2) Uani 1.000000 1 . . .
F2D F -0.1995(5) 0.0962(4) -0.0442(4) 0.145(2) Uani 1.000000 1 . . .
C2 C 0.5348(5) 0.1699(4) 0.1701(4) 0.0766(14) Uani 1.000000 1 . . .
C5A C 0.9140(5) 0.3309(4) 0.6578(4) 0.0699(13) Uani 1.000000 1 . . .
C2D C -0.0276(6) 0.1731(5) 0.0888(4) 0.0854(17) Uani 1.000000 1 . . .
C4D C -0.2078(8) 0.25 -0.0484(6) 0.084(2) Uani 1.000000 2 S T P
C3D C -0.1468(6) 0.1728(5) -0.0013(5) 0.0912(19) Uani 1.000000 1 . . .
C1D C 0.0331(7) 0.25 0.1355(5) 0.075(2) Uani 1.000000 2 S T P
C8A C 0.8718(7) 0.4178(4) 0.6003(5) 0.0886(17) Uani 1.000000 1 . . .
H8A H 0.8452(7) 0.4075(4) 0.5217(5) 0.106(2) Uiso 1.000000 1 R . .
C6A C 0.9776(6) 0.3280(6) 0.7716(4) 0.092(2) Uani 1.000000 1 . . .
H6A H 0.9978(6) 0.3804(6) 0.8105(4) 0.110(2) Uiso 1.000000 1 R . .
C3A C 0.8383(7) 0.25 0.3098(5) 0.0670(18) Uani 1.000000 2 S T P
H3Aa H 0.8520(7) 0.1981345146742522 0.2726(5) 0.080(2) Uiso 0.500000 1 R . .
H3Ab H 0.8520(7) 0.30186548532574775 0.2726(5) 0.080(2) Uiso 0.500000 1 R . .
C3 C 0.3795(11) 0.25 0.0200(7) 0.107(3) Uani 1.000000 2 S T P
H3 H 0.3110(11) 0.24999999999999997 -0.0484(7) 0.129(4) Uiso 1.000000 2 RS T P
C7A C 1.0110(8) 0.25 0.8272(6) 0.105(4) Uani 1.000000 2 S T P
H7A H 1.0562(8) 0.25 0.9025(6) 0.126(5) Uiso 1.000000 2 RS T P
C15A C 0.5887(7) 0.0824(4) 0.2252(5) 0.0920(18) Uani 1.000000 1 . . .
H15A H 0.6670(7) 0.0951(4) 0.2909(5) 0.110(2) Uiso 1.000000 1 R . .
C9A C 0.9794(9) 0.4869(5) 0.6329(8) 0.124(3) Uani 1.000000 1 . . .
H9Aa H 1.004(6) 0.500(4) 0.7089(18) 0.186(4) Uiso 1.000000 1 GR . .
H9Ab H 1.056(3) 0.465(2) 0.620(6) 0.186(4) Uiso 1.000000 1 GR . .
H9Ac H 0.947(3) 0.539(2) 0.590(5) 0.186(4) Uiso 1.000000 1 GR . .
C10A C 0.7494(8) 0.4519(5) 0.6208(8) 0.119(3) Uani 1.000000 1 . . .
H10a H 0.679(3) 0.410(2) 0.595(6) 0.178(4) Uiso 1.000000 1 GR . .
H10b H 0.772(2) 0.461(5) 0.6976(10) 0.178(4) Uiso 1.000000 1 GR . .
H10c H 0.721(4) 0.506(3) 0.583(5) 0.178(4) Uiso 1.000000 1 GR . .
C4 C 0.4293(7) 0.1719(6) 0.0697(5) 0.104(2) Uani 1.000000 1 . . .
H4 H 0.3922(7) 0.1194(6) 0.0359(5) 0.125(3) Uiso 1.000000 1 R . .
C16A C 0.6331(12) 0.0219(8) 0.1537(8) 0.166(5) Uani 1.000000 1 . . .
H16a H 0.5562(13) 0.000(6) 0.095(5) 0.249(8) Uiso 1.000000 1 GR . .
H16b H 0.689(9) 0.054(2) 0.124(7) 0.249(8) Uiso 1.000000 1 GR . .
H16c H 0.682(9) -0.026(4) 0.197(2) 0.249(8) Uiso 1.000000 1 GR . .
C17A C 0.4844(10) 0.0386(6) 0.2618(10) 0.149(4) Uani 1.000000 1 . . .
H17a H 0.456(7) 0.079(2) 0.305(6) 0.223(6) Uiso 1.000000 1 GR . .
H17b H 0.409(4) 0.022(6) 0.1987(10) 0.223(6) Uiso 1.000000 1 GR . .
H17c H 0.523(3) -0.012(4) 0.305(7) 0.223(6) Uiso 1.000000 1 GR . .
C11A C 0.4083(6) 0.25 0.5360(5) 0.078(2) Uani 1.000000 2 DS TU P
C12A C 0.3644(6) 0.1745(7) 0.5640(6) 0.120(3) Uani 1.000000 1 D U .
H12A H 0.3944(6) 0.1221(7) 0.5450(6) 0.144(3) Uiso 1.000000 1 R . .
C14A C 0.2414(12) 0.25 0.6480(11) 0.180(8) Uani 1.000000 2 DS TU P
H14A H 0.1887(12) 0.25 0.6900(11) 0.217(9) Uiso 1.000000 2 RS T P
C13A C 0.2790(8) 0.1698(9) 0.6181(8) 0.173(5) Uani 1.000000 1 D U .
H13A H 0.2480(8) 0.1166(9) 0.6340(8) 0.208(6) Uiso 1.000000 1 R . .

loop_
_atom_site_aniso_label
_atom_site_aniso_U_11
_atom_site_aniso_U_22
_atom_site_aniso_U_33
_atom_site_aniso_U_12
_atom_site_aniso_U_13
_atom_site_aniso_U_23
Au1A 0.03879(14) 0.07907(18) 0.03684(14) -0.000000 0.01428(10) 0.000000
I1D 0.0691(3) 0.1457(5) 0.0512(3) -0.000000 0.0025(2) 0.000000
I2D 0.0694(4) 0.2003(9) 0.0840(4) -0.000000 -0.0147(3) 0.000000
N004 0.039(2) 0.077(3) 0.035(2) -0.000000 0.0156(17) 0.000000
N005 0.046(2) 0.090(3) 0.033(2) -0.000000 0.0173(19) 0.000000
C1A 0.045(3) 0.067(3) 0.038(3) -0.000000 0.016(2) 0.000000
C2A 0.050(3) 0.095(5) 0.047(3) -0.000000 0.025(3) 0.000000
C1 0.049(3) 0.099(5) 0.039(3) -0.000000 0.013(2) 0.000000
C4A 0.040(3) 0.094(4) 0.036(3) -0.000000 0.018(2) 0.000000
F1D 0.142(4) 0.128(3) 0.102(3) -0.019(3) -0.013(3) 0.040(3)
F2D 0.135(4) 0.143(4) 0.108(3) -0.059(3) -0.011(3) 0.017(3)
C2 0.066(3) 0.108(4) 0.050(2) -0.010(3) 0.014(2) -0.013(3)
C5A 0.056(2) 0.113(4) 0.047(2) -0.020(3) 0.0261(19) -0.016(2)
C2D 0.076(3) 0.122(5) 0.049(3) -0.007(3) 0.012(2) 0.024(3)
C4D 0.051(4) 0.152(8) 0.041(3) -0.000000 0.009(3) 0.000000
C3D 0.074(3) 0.132(5) 0.058(3) -0.030(4) 0.013(3) 0.002(3)
C1D 0.052(4) 0.133(7) 0.036(3) -0.000000 0.014(3) 0.000000
C8A 0.107(5) 0.090(4) 0.079(4) -0.018(3) 0.047(3) -0.020(3)
C6A 0.070(3) 0.160(6) 0.049(3) -0.031(4) 0.027(2) -0.030(3)
C3A 0.057(4) 0.110(5) 0.039(3) -0.000000 0.024(3) 0.000000
C3 0.082(6) 0.161(10) 0.052(4) -0.000000 -0.006(4) 0.000000
C7A 0.052(4) 0.228(13) 0.035(3) -0.000000 0.016(3) 0.000000
C15A 0.089(4) 0.095(4) 0.082(4) -0.005(3) 0.020(3) -0.018(3)
C9A 0.137(7) 0.117(6) 0.150(7) -0.046(5) 0.091(6) -0.043(5)
C10A 0.103(5) 0.105(5) 0.156(8) 0.004(4) 0.056(5) 0.000(5)
C4 0.080(4) 0.142(6) 0.067(3) -0.018(4) 0.001(3) -0.025(4)
C16A 0.186(10) 0.184(11) 0.104(6) 0.075(9) 0.025(7) -0.032(6)
C17A 0.141(8) 0.104(6) 0.213(12) -0.002(6) 0.080(8) 0.024(7)
C11A 0.033(3) 0.157(7) 0.036(3) -0.000000 0.004(2) 0.000000
C12A 0.047(3) 0.219(8) 0.094(4) -0.022(4) 0.025(3) 0.052(5)
C14A 0.055(6) 0.41(3) 0.077(7) -0.000000 0.028(5) 0.000000
C13A 0.068(5) 0.339(16) 0.112(6) -0.016(6) 0.031(4) 0.070(7)

loop_
_atom_type_symbol
_atom_type_scat_dispersion_real
_atom_type_scat_dispersion_imag
_atom_type_scat_Cromer_Mann_a1
_atom_type_scat_Cromer_Mann_a2
_atom_type_scat_Cromer_Mann_a3
_atom_type_scat_Cromer_Mann_a4
_atom_type_scat_Cromer_Mann_b1
_atom_type_scat_Cromer_Mann_b2
_atom_type_scat_Cromer_Mann_b3
_atom_type_scat_Cromer_Mann_b4
_atom_type_scat_Cromer_Mann_c
_atom_type_scat_source
_atom_type_scat_dispersion_source
Au -4.01093 7.72880 16.88190 18.59130 25.55820 5.86000 0.46110 8.62160 1.48260 36.39560 12.06580 'International Tables Volume C Table 6.1.1.4 (pp. 500-502)' 'Henke, Gullikson and Davis, At. Data and Nucl. Data Tables, 1993, 54, 2'
C 0.01920 0.00962 2.31000 1.02000 1.58860 0.86500 20.84390 10.20750 0.56870 51.65120 0.21560 'International Tables Volume C Table 6.1.1.4 (pp. 500-502)' 'Henke, Gullikson and Davis, At. Data and Nucl. Data Tables, 1993, 54, 2'
F 0.07537 0.05506 3.53920 2.64120 1.51700 1.02430 10.28250 4.29440 0.26150 26.14760 0.27760 'International Tables Volume C Table 6.1.1.4 (pp. 500-502)' 'Henke, Gullikson and Davis, At. Data and Nucl. Data Tables, 1993, 54, 2'
H 0.00000 0.00000 0.49300 0.32291 0.14019 0.04081 10.51090 26.12570 3.14236 57.79970 0.00304 'International Tables Volume C Table 6.1.1.4 (pp. 500-502)' 'Henke, Gullikson and Davis, At. Data and Nucl. Data Tables, 1993, 54, 2'
I -0.19206 6.94430 20.14720 18.99490 7.51380 2.27350 4.34700 0.38140 27.76600 66.87760 4.07120 'International Tables Volume C Table 6.1.1.4 (pp. 500-502)' 'Henke, Gullikson and Davis, At. Data and Nucl. Data Tables, 1993, 54, 2'
N 0.03256 0.01839 12.21260 3.13220 2.01250 1.16630 0.00570 9.89330 28.99750 0.58260 -11.52900 'International Tables Volume C Table 6.1.1.4 (pp. 500-502)' 'Henke, Gullikson and Davis, At. Data and Nucl. Data Tables, 1993, 54, 2'

loop_
_geom_angle_atom_site_label_1
_geom_angle_atom_site_label_2
_geom_angle_atom_site_label_3
_geom_angle
_geom_angle_site_symmetry_1
_geom_angle_site_symmetry_3
_geom_angle_publ_flag
C11A Au1A C1A 174.7(2) . . ?
C2A N004 C1A 112.7(5) . . ?
C4A N004 C1A 127.4(5) . . ?
C4A N004 C2A 120.0(5) . . ?
C1 N005 C1A 127.3(5) . . ?
C3A N005 C1A 112.0(5) . . ?
C3A N005 C1 120.7(5) . . ?
N004 C1A Au1A 123.4(4) . . ?
N005 C1A Au1A 127.4(4) . . ?
N005 C1A N004 109.2(5) . . ?
H2Aa C2A N004 111.14(15) . . ?
H2Aa C2A N004 111.14(15) 4_565 . ?
H2Aa C2A H2Aa 109.1 . 4_565 ?
H2Ab C2A N004 111.14(15) 4_565 . ?
H2Ab C2A N004 111.14(15) . . ?
H2Ab C2A H2Aa 0.0 4_565 . ?
H2Ab C2A H2Aa 109.1 4_565 4_565 ?
H2Ab C2A H2Aa 109.1 . . ?
H2Ab C2A H2Aa 0.0 . 4_565 ?
H2Ab C2A H2Ab 109.1 4_565 . ?
C3A C2A N004 103.1(5) . . ?
C3A C2A H2Aa 111.14(17) . . ?
C3A C2A H2Aa 111.14(17) . 4_565 ?
C3A C2A H2Ab 111.14(17) . 4_565 ?
C3A C2A H2Ab 111.14(17) . . ?
C2 C1 N005 118.6(3) . . ?
C2 C1 N005 118.6(3) 4_565 . ?
C2 C1 C2 122.7(6) 4_565 . ?
C5A C4A N004 118.5(3) . . ?
C5A C4A N004 118.5(3) 4_565 . ?
C5A C4A C5A 122.9(6) . 4_565 ?
C15A C2 C1 122.3(5) . . ?
C4 C2 C1 117.4(6) . . ?
C4 C2 C15A 120.3(6) . . ?
C8A C5A C4A 123.0(4) . 4_565 ?
C6A C5A C4A 116.7(6) . 4_565 ?
C6A C5A C8A 120.2(6) . . ?
C3D C2D F1D 117.9(6) . . ?
C1D C2D F1D 120.5(5) . . ?
C1D C2D C3D 121.6(6) . . ?
C3D C4D I2D 121.3(3) . . ?
C3D C4D I2D 121.3(3) 4_565 . ?
C3D C4D C3D 117.2(7) 4_565 . ?
C2D C3D F2D 118.8(7) . . ?
C4D C3D F2D 120.0(5) . . ?
C4D C3D C2D 121.2(6) . . ?
C2D C1D I1D 121.4(3) . . ?
C2D C1D I1D 121.4(3) 4_565 . ?
C2D C1D C2D 117.2(7) 4_565 . ?
H8A C8A C5A 107.8(3) . . ?
C9A C8A C5A 114.3(6) . . ?
C9A C8A H8A 107.8(4) . . ?
C10A C8A C5A 109.2(6) . . ?
C10A C8A H8A 107.8(4) . . ?
C10A C8A C9A 109.6(6) . . ?
H6A C6A C5A 119.1(4) . . ?
C7A C6A C5A 121.8(7) 4_565 . ?
C7A C6A H6A 119.1(3) 4_565 . ?
C2A C3A N005 103.0(5) . . ?
H3Aa C3A N005 111.17(14) . . ?
H3Aa C3A N005 111.17(14) 4_565 . ?
H3Aa C3A C2A 111.17(17) . . ?
H3Aa C3A C2A 111.17(17) 4_565 . ?
H3Aa C3A H3Aa 109.11(10) 4_565 . ?
H3Ab C3A N005 111.17(14) 4_565 . ?
H3Ab C3A N005 111.17(14) . . ?
H3Ab C3A C2A 111.17(17) 4_565 . ?
H3Ab C3A C2A 111.17(17) . . ?
H3Ab C3A H3Aa 109.1 4_565 4_565 ?
H3Ab C3A H3Aa 109.1 . . ?
H3Ab C3A H3Aa 0.0 . 4_565 ?
H3Ab C3A H3Aa 0.0 4_565 . ?
H3Ab C3A H3Ab 109.11(10) . 4_565 ?
C4 C3 H3 119.6(4) . . ?
C4 C3 H3 119.6(4) 4_565 . ?
C4 C3 C4 120.8(8) 4_565 . ?
C6A C7A C6A 119.9(7) 4_565 . ?
H7A C7A C6A 120.0(3) . . ?
H7A C7A C6A 120.0(3) . 4_565 ?
H15A C15A C2 107.5(3) . . ?
C16A C15A C2 112.8(7) . . ?
C16A C15A H15A 107.5(5) . . ?
C17A C15A C2 109.6(6) . . ?
C17A C15A H15A 107.5(5) . . ?
C17A C15A C16A 111.6(8) . . ?
H9Aa C9A C8A 109.5 . . ?
H9Ab C9A C8A 109.5 . . ?
H9Ab C9A H9Aa 109.5 . . ?
H9Ac C9A C8A 109.5 . . ?
H9Ac C9A H9Aa 109.5 . . ?
H9Ac C9A H9Ab 109.5 . . ?
H10a C10A C8A 109.5 . . ?
H10b C10A C8A 109.5 . . ?
H10b C10A H10a 109.5 . . ?
H10c C10A C8A 109.5 . . ?
H10c C10A H10a 109.5 . . ?
H10c C10A H10b 109.5 . . ?
C3 C4 C2 120.8(7) . . ?
H4 C4 C2 119.6(5) . . ?
H4 C4 C3 119.6(4) . . ?
H16a C16A C15A 109.5 . . ?
H16b C16A C15A 109.5 . . ?
H16b C16A H16a 109.5 . . ?
H16c C16A C15A 109.5 . . ?
H16c C16A H16a 109.5 . . ?
H16c C16A H16b 109.5 . . ?
H17a C17A C15A 109.5 . . ?
H17b C17A C15A 109.5 . . ?
H17b C17A H17a 109.5 . . ?
H17c C17A C15A 109.5 . . ?
H17c C17A H17a 109.5 . . ?
H17c C17A H17b 109.5 . . ?
C12A C11A Au1A 121.1(5) . . ?
C12A C11A Au1A 121.1(5) 4_565 . ?
C12A C11A C12A 117.3(9) 4_565 . ?
H12A C12A C11A 117.8(5) . . ?
C13A C12A C11A 124.4(10) . . ?
C13A C12A H12A 117.8(7) . . ?
C13A C14A H14A 118.4(6) . . ?
C13A C14A H14A 118.4(6) 4_565 . ?
C13A C14A C13A 123.1(12) 4_565 . ?
C14A C13A C12A 115.3(12) . . ?
H13A C13A C12A 122.3(7) . . ?
H13A C13A C14A 122.3(6) . . ?

loop_
_geom_bond_atom_site_label_1
_geom_bond_atom_site_label_2
_geom_bond_distance
_geom_bond_site_symmetry_2
_geom_bond_publ_flag
Au1A C1A 2.038(6) . ?
Au1A C11A 2.056(7) . ?
I1D C1D 2.084(7) . ?
I2D C4D 2.066(7) . ?
N004 C1A 1.326(7) . ?
N004 C2A 1.468(7) . ?
N004 C4A 1.439(7) . ?
N005 C1A 1.335(7) . ?
N005 C1 1.436(8) . ?
N005 C3A 1.476(8) . ?
C2A H2Aa 0.9700 4_565 ?
C2A H2Aa 0.9700 . ?
C2A H2Ab 0.9700 . ?
C2A H2Ab 0.9700 4_565 ?
C2A C3A 1.505(9) . ?
C1 C2 1.390(7) . ?
C1 C2 1.390(7) 4_565 ?
C4A C5A 1.403(6) 4_565 ?
C4A C5A 1.403(6) . ?
F1D C2D 1.329(8) . ?
F2D C3D 1.329(8) . ?
C2 C15A 1.526(9) . ?
C2 C4 1.391(8) . ?
C5A C8A 1.510(9) . ?
C5A C6A 1.400(7) . ?
C2D C3D 1.391(8) . ?
C2D C1D 1.372(7) . ?
C4D C3D 1.379(8) 4_565 ?
C4D C3D 1.379(8) . ?
C8A H8A 0.9800 . ?
C8A C9A 1.508(9) . ?
C8A C10A 1.534(10) . ?
C6A H6A 0.9300 . ?
C6A C7A 1.373(8) 4_565 ?
C3A H3Aa 0.9700 . ?
C3A H3Aa 0.9700 4_565 ?
C3A H3Ab 0.9700 4_565 ?
C3A H3Ab 0.9700 . ?
C3 H3 0.9300 . ?
C3 C4 1.369(9) . ?
C3 C4 1.369(9) 4_565 ?
C7A H7A 0.9300 . ?
C15A H15A 0.9800 . ?
C15A C16A 1.517(11) . ?
C15A C17A 1.533(12) . ?
C9A H9Aa 0.9600 . ?
C9A H9Ab 0.9600 . ?
C9A H9Ac 0.9600 . ?
C10A H10a 0.9600 . ?
C10A H10b 0.9600 . ?
C10A H10c 0.9600 . ?
C4 H4 0.9300 . ?
C16A H16a 0.9600 . ?
C16A H16b 0.9600 . ?
C16A H16c 0.9600 . ?
C17A H17a 0.9600 . ?
C17A H17b 0.9600 . ?
C17A H17c 0.9600 . ?
C11A C12A 1.346(8) . ?
C11A C12A 1.346(8) 4_565 ?
C12A H12A 0.9300 . ?
C12A C13A 1.360(8) . ?
C14A H14A 0.9300 . ?
C14A C13A 1.390(12) . ?
C14A C13A 1.390(12) 4_565 ?
C13A H13A 0.9300 . ?

loop_
_geom_torsion_atom_site_label_1
_geom_torsion_atom_site_label_2
_geom_torsion_atom_site_label_3
_geom_torsion_atom_site_label_4
_geom_torsion
_geom_torsion_site_symmetry_1
_geom_torsion_site_symmetry_2
_geom_torsion_site_symmetry_3
_geom_torsion_site_symmetry_4
_geom_torsion_publ_flag
Au1A C1A N004 C2A 180.0 . . . . ?
Au1A C1A N004 C4A -0.0 . . . . ?
Au1A C1A N005 C1 0.0 . . . . ?
Au1A C1A N005 C3A -180.0 . . . . ?
Au1A C11A C12A C13A 173.1(6) . . . . ?
Au1A C11A C12A C13A -173.1(6) . . 4_565 4_565 ?
I1D C1D C2D F1D 3.4(7) . . 4_565 4_565 ?
I1D C1D C2D F1D -3.4(7) . . . . ?
I1D C1D C2D C3D 176.5(5) . . . . ?
I1D C1D C2D C3D -176.5(5) . . 4_565 4_565 ?
I2D C4D C3D F2D 3.0(8) . . 4_565 4_565 ?
I2D C4D C3D F2D -3.0(8) . . . . ?
I2D C4D C3D C2D -174.7(5) . . 4_565 4_565 ?
I2D C4D C3D C2D 174.7(5) . . . . ?
N004 C1A N005 C1 -180.0 . . . . ?
N004 C1A N005 C3A -0.0 . . . . ?
N004 C2A C3A N005 0.0 . . . . ?
N004 C4A C5A C8A 10.9(6) . . . . ?
N004 C4A C5A C8A -10.9(6) . . 4_565 4_565 ?
N004 C4A C5A C6A -172.5(5) . . . . ?
N004 C4A C5A C6A 172.5(5) . . 4_565 4_565 ?
N005 C1 C2 C15A -6.8(7) . . 4_565 4_565 ?
N005 C1 C2 C15A 6.8(7) . . . . ?
N005 C1 C2 C4 -173.8(6) . . . . ?
N005 C1 C2 C4 173.8(6) . . 4_565 4_565 ?
C1 C2 C15A C16A -124.0(8) . . . . ?
C1 C2 C15A C16A -124.0(8) 4_565 . . . ?
C1 C2 C15A C17A 110.9(8) . . . . ?
C1 C2 C15A C17A 110.9(8) 4_565 . . . ?
C1 C2 C4 C3 0.0(9) . . . . ?
C1 C2 C4 C3 0.0(9) 4_565 . . . ?
C4A C5A C8A C9A -134.0(6) 4_565 . . . ?
C4A C5A C8A C9A -134.0(6) . . . . ?
C4A C5A C8A C10A 102.8(6) 4_565 . . . ?
C4A C5A C8A C10A 102.8(6) . . . . ?
C4A C5A C6A C7A 0.2(6) . 4_565 4_565 . ?
C4A C5A C6A C7A -0.2(6) . . . 4_565 ?
F1D C2D C3D F2D -1.4(7) . . . . ?
F1D C2D C3D C4D -179.1(7) . . . . ?
F1D C2D C1D C2D 179.3(8) . . . 4_565 ?
F2D C3D C2D C1D 178.8(6) . . . . ?
F2D C3D C4D C3D -178.8(8) . . . 4_565 ?
C2 C4 C3 C4 -2.2(5) . . . 4_565 ?
C5A C6A C7A C6A -2.4(4) . . 4_565 4_565 ?
C2D C3D C4D C3D -1.1(4) . . . 4_565 ?
C2D C1D C2D C3D 0.9(8) . . 4_565 4_565 ?
C11A C12A C13A C14A -2.4(9) . . . . ?
C11A C12A C13A C14A -2.4(9) 4_565 . . . ?
C12A C13A C14A C13A 4.8(4) . . . 4_565 ?

loop_
_restr_distance_atom_site_label_1
_restr_distance_atom_site_label_2
_restr_distance_site_symmetry_2
_restr_distance_target
_restr_distance_target_weight_param
_restr_distance_diff
C11A C12A 1 1.4000 0.0200 0.0537
C12A C13A 1 1.4000 0.0200 0.0397
C14A C13A 1 1.4000 0.0200 0.0103
C13A C12A 1 1.4000 0.0200 0.0397

loop_
_restr_U_similar_atom_site_label_1
_restr_U_similar_atom_site_label_2
_restr_U_similar_weight_param
C11A C12A 0.0400
C11A C12A 0.0400
C12A C13A 0.0400
C12A C13A 0.0400
C14A C13A 0.0400
C14A C13A 0.0400
